data_2009659
loop_
_publ_author_name
'Fackler Jr., J.P.'
'Staples, R.J.'
'Raptis, R.G.'

_publ_section_title
;
 (<i>o</i>-Methoxybenzenethiolato)(triphenylphosphine)gold(I) diethyl
 ether solvate
;
_journal_issue 4
_journal_name_full 'Acta Crystallographica Section C'
_journal_page_first 523
_journal_page_last 525
_journal_paper_doi 10.1107/S0108270193008157
_journal_volume 50
_journal_year 1994
_chemical_formula_moiety 'C25 H22 Au1 O1 P1 S1,0.25(C4 H10 O)'
_chemical_formula_sum 'C26 H24.5 Au O1.25 P S'
_chemical_formula_weight 616.98
_space_group_IT_number 2
_space_group_name_Hall '-P 1'
_space_group_name_H-M_alt 'P -1'
_symmetry_cell_setting triclinic
_symmetry_space_group_name_Hall '-P 1'
_symmetry_space_group_name_H-M 'P -1'
_atom_type_scat_source IntTabIV
_cell_angle_alpha 94.468(7)
_cell_angle_beta 97.417(7)
_cell_angle_gamma 98.720(7)
_cell_formula_units_Z 4
_cell_length_a 12.3190(10)
_cell_length_b 18.236(2)
_cell_length_c 10.8830(10)
_cell_measurement_reflns_used 25
_cell_measurement_temperature 293
_cell_measurement_theta_max 35
_cell_measurement_theta_min 32
_cell_volume 2384.5(4)
_diffrn_measurement_device R3m/E
_diffrn_measurement_method Wycoff
_diffrn_radiation_type MoK\a
_diffrn_radiation_wavelength 0.71073
_diffrn_reflns_av_R_equivalents 0.032
_diffrn_reflns_limit_h_max 14
_diffrn_reflns_limit_h_min 0
_diffrn_reflns_limit_k_max 20
_diffrn_reflns_limit_k_min -20
_diffrn_reflns_limit_l_max 12
_diffrn_reflns_limit_l_min -12
_diffrn_reflns_number 6415
_diffrn_reflns_theta_max 25
_diffrn_standards_decay_% <1
_diffrn_standards_interval_count 97
_diffrn_standards_number 3
_exptl_absorpt_coefficient_mu 6.32
_exptl_absorpt_correction_T_max 0.984
_exptl_absorpt_correction_T_min 0.408
_exptl_absorpt_correction_type empirical
_exptl_crystal_colour Colorless
_exptl_crystal_density_diffrn 1.71
_exptl_crystal_description rectangular
_exptl_crystal_size_max 0.4
_exptl_crystal_size_mid 0.2
_exptl_crystal_size_min 0.1
_refine_diff_density_max 0.53
_refine_diff_density_min -0.52
_refine_ls_extinction_method none
_refine_ls_goodness_of_fit_obs 1.00
_refine_ls_hydrogen_treatment noref
_refine_ls_number_parameters 535
_refine_ls_number_reflns 4596
_refine_ls_R_factor_obs 0.0266
_refine_ls_shift/esd_max 0.025
_refine_ls_structure_factor_coef F
_refine_ls_weighting_details 'w = 1/[\s^2^(F~o~) + 0.0041F~o~^2^]'
_refine_ls_weighting_scheme calc
_refine_ls_wR_factor_obs 0.0271
_reflns_number_observed 4596
_reflns_number_total 6199
_reflns_observed_criterion F~o~^2^>3\s(F~o~)^2^
_cod_data_source_file st1072.cif
_cod_data_source_block st1072_structure_1_of_1
_cod_depositor_comments
;
The following automatic conversions were performed:

'_refine_ls_weighting_scheme' value 'w = 1/[\s^2^(F~o~) +
0.0041F~o~^2^]' was changed to 'calc'. New tag
'_refine_ls_weighting_details' was created. The value of the new tag
was set to 'w = 1/[\s^2^(F~o~) + 0.0041F~o~^2^]'.

Automatic conversion script
Id: cif_fix_values 3143 2015-03-26 13:38:13Z robertas 
;
_cod_original_formula_sum 'C26 H24.5 Au1 O1.25 P1 S1'
_cod_database_code 2009659

loop_
_space_group_symop_id
_space_group_symop_operation_xyz
1 x,y,z
2 -x,-y,-z

loop_
_atom_site_label
_atom_site_fract_x
_atom_site_fract_y
_atom_site_fract_z
_atom_site_U_iso_or_equiv
Au(1) .23450(10) .04830(10) .01270(10) .0370(10)
Au(2) .06210(10) .37350(10) .62710(10) .0400(10)
S(1) .3515(2) .08060(10) .2006(2) .0490(10)
S(2) -.1222(2) .34690(10) .5443(2) .0560(10)
P(1) .13150(10) .02130(10) -.1799(2) .0350(10)
P(2) .2461(2) .39370(10) .6996(2) .0380(10)
O(1) .5407(4) .1595(3) .3712(5) .067(2)
O(2) -.2701(5) .3134(3) .7272(6) .082(3)
C(1) .6239(8) .1918(6) .4725(9) .114(5)
C(2) .4838(6) .1119(4) .1588(7) .044(3)
C(3) .5684(6) .1504(4) .2544(8) .053(3)
C(4) .6728(6) .1753(4) .2272(9) .069(4)
C(5) .6956(7) .1620(5) .1058(9) .079(4)
C(6) .6175(7) .1242(5) .0134(9) .074(4)
C(7) .5097(7) .0987(4) .0398(8) .060(3)
C(8) -.3424(11) .2862(7) .8097(12) .162(8)
C(9) -.1837(6) .4120(4) .6345(6) .047(3)
C(10) -.2573(6) .3867(4) .7147(7) .058(3)
C(11) -.3109(7) .4382(5) .7769(10) .088(4)
C(12) -.2956(8) .5105(5) .7601(10) .095(5)
C(13) -.2243(9) .5377(5) .6874(9) .097(5)
C(14) -.1690(8) .4882(5) .6217(8) .077(4)
C(15) .0670(5) -.0751(3) -.2234(6) .033(2)
C(16) .0241(6) -.1146(4) -.1356(7) .056(3)
C(17) -.0250(7) -.1901(5) -.1674(10) .077(4)
C(18) -.0272(8) -.2257(5) -.2840(9) .077(4)
C(19) .0136(7) -.1869(4) -.3723(8) .068(4)
C(20) .0617(6) -.1116(4) -.3431(7) .052(3)
C(21) .2244(5) .0409(4) -.2934(6) .039(3)
C(22) .1956(7) .0768(4) -.3958(6) .053(3)
C(23) .2705(8) .0900(5) -.4781(7) .072(4)
C(24) .3741(7) .0670(5) -.4591(8) .071(4)
C(25) .4002(7) .0306(5) -.3599(7) .064(4)
C(26) .3262(6) .0178(4) -.2752(7) .052(3)
C(27) .0233(5) .0764(4) -.2127(6) .040(3)
C(28) .0500(6) .1532(4) -.1858(7) .055(3)
C(29) -.0244(7) .1993(5) -.2170(8) .067(4)
C(30) -.1314(7) .1668(5) -.2751(9) .083(4)
C(31) -.1607(7) .0906(5) -.2977(10) .087(5)
C(32) -.0834(6) .0456(4) -.2667(7) .060(3)
C(33) .3013(5) .4908(4) .7633(6) .040(3)
C(34) .2471(6) .5461(4) .7201(7) .054(3)
C(35) .2881(7) .6203(4) .7655(8) .062(3)
C(36) .3825(6) .6407(4) .8523(7) .050(3)
C(37) .4367(6) .5857(4) .8951(7) .053(3)
C(38) .3979(6) .5113(4) .8510(7) .050(3)
C(39) .2832(5) .3393(4) .8251(6) .039(2)
C(40) .2400(6) .3523(4) .9375(7) .046(3)
C(41) .2644(7) .3096(4) 1.0305(7) .060(3)
C(42) .3270(7) .2541(4) 1.0173(8) .067(3)
C(43) .3663(7) .2406(4) .9062(7) .062(3)
C(44) .3452(6) .2827(4) .8102(7) .053(3)
C(45) .3271(5) .3679(4) .5791(6) .039(2)
C(46) .4281(6) .4092(4) .5653(7) .055(3)
C(47) .4868(7) .3858(5) .4737(8) .067(4)
C(48) .4441(7) .3202(5) .3927(8) .067(4)
C(49) .3453(7) .2793(5) .4036(7) .066(4)
C(50) .2855(6) .3032(4) .4963(7) .052(3)
O(1s) -.029(2) .5234(19) 1.037(2) .184(10)
C(1s) -.039(2) .4548(16) 1.030(2) .241(11)
C(2s) -.0500(16) .3829(11) 1.0445(18) .228(9)
H(1a) .5913 .1945 .5480 .132
H(1b) .6549 .2411 .4565 .132
H(1c) .6813 .1616 .4812 .132
H(4) .7295 .2017 .2909 .086
H(5) .7684 .1799 .0870 .092
H(6) .6355 .1149 -.0690 .093
H(7) .4541 .0721 -.0250 .071
H(8a) -.3439 .2334 .8109 .176
H(8b) -.4158 .2957 .7826 .176
H(8c) -.3165 .3106 .8919 .176
H(11) -.3603 .4207 .8337 .103
H(12) -.3370 .5430 .8011 .106
H(13) -.2101 .5903 .6797 .112
H(14) -.1199 .5077 .5661 .094
H(16) .0272 -.0917 -.0525 .067
H(17) -.0582 -.2172 -.1059 .088
H(18) -.0573 -.2778 -.3018 .091
H(19) .0098 -.2105 -.4551 .079
H(20) .0917 -.0845 -.4066 .065
H(22) .1242 .0921 -.4104 .064
H(23) .2523 .1162 -.5492 .090
H(24) .4259 .0769 -.5169 .082
H(25) .4702 .0132 -.3474 .078
H(26) .3459 -.0073 -.2034 .062
H(28) .1228 .1744 -.1444 .065
H(29) -.0045 .2524 -.1995 .080
H(30) -.1845 .1982 -.2997 .096
H(31) -.2347 .0689 -.3349 .101
H(32) -.1037 -.0076 -.2824 .071
H(34) .1818 .5339 .6591 .066
H(35) .2490 .6584 .7354 .074
H(36) .4092 .6922 .8813 .061
H(37) .5019 .5982 .9562 .065
H(38) .4377 .4734 .8807 .059
H(40) .1948 .3902 .9477 .056
H(41) .2371 .3186 1.1081 .070
H(42) .3429 .2247 1.0848 .081
H(43) .4090 .2012 .8963 .073
H(44) .3733 .2732 .7332 .065
H(46) .4574 .4539 .6192 .068
H(47) .5571 .4142 .4649 .082
H(48) .4857 .3047 .3293 .076
H(49) .3167 .2348 .3490 .081
H(50) .2146 .2749 .5035 .061
H(1sa) -.1175 .4506 1.0302 .341
H(1sb) -.0013 .4646 1.1137 .341
H(2sa) -.1071 .3663 1.0929 .284
H(2sb) .0198 .3727 1.0837 .284
H(2sc) -.0672 .3570 .9624 .284

loop_
_geom_angle_atom_site_label_1
_geom_angle_atom_site_label_2
_geom_angle_atom_site_label_3
_geom_angle
_geom_angle_publ_flag
S(1) Au(1) P(1) 175.20(10) yes
Au(1) S(1) C(2) 105.0(2) yes
Au(1) P(1) C(15) 116.8(2) yes
C(15) P(1) C(21) 104.4(3) yes
C(15) P(1) C(27) 106.0(3) yes
Au(2) P(2) C(33) 113.9(2) yes
C(33) P(2) C(39) 104.2(3) yes
C(33) P(2) C(45) 108.2(3) yes
C(1) O(1) C(3) 119.7(6) yes
S(1) C(2) C(3) 117.8(6) yes
C(3) C(2) C(7) 119.0(7) yes
O(1) C(3) C(4) 122.8(7) yes
C(3) C(4) C(5) 119.4(7) yes
C(5) C(6) C(7) 119.5(9) yes
S(2) C(9) C(10) 120.2(6) yes
C(10) C(9) C(14) 116.3(8) yes
O(2) C(10) C(11) 125.1(8) yes
C(10) C(11) C(12) 122.4(9) yes
C(12) C(13) C(14) 118.9(9) yes
P(1) C(15) C(16) 118.6(5) yes
S(2) Au(2) P(2) 176.20(10) yes
Au(2) S(2) C(9) 103.0(2) yes
Au(1) P(1) C(21) 107.4(2) yes
Au(1) P(1) C(27) 115.5(2) yes
C(21) P(1) C(27) 105.7(3) yes
Au(2) P(2) C(39) 113.7(2) yes
Au(2) P(2) C(45) 111.4(2) yes
C(39) P(2) C(45) 104.7(3) yes
C(8) O(2) C(10) 117.3(8) yes
S(1) C(2) C(7) 123.2(5) yes
O(1) C(3) C(2) 117.0(6) yes
C(2) C(3) C(4) 120.2(8) yes
C(4) C(5) C(6) 121.8(8) yes
C(2) C(7) C(6) 120.2(7) yes
S(2) C(9) C(14) 123.3(6) yes
O(2) C(10) C(9) 115.8(7) yes
C(9) C(10) C(11) 119.1(8) yes
C(11) C(12) C(13) 120.8(10) yes
C(9) C(14) C(13) 122.3(9) yes
P(1) C(15) C(20) 123.3(5) yes
C(16) C(15) C(20) 118.0(6) no
C(16) C(17) C(18) 122.1(9) no
C(18) C(19) C(20) 119.7(8) no
P(1) C(21) C(22) 121.9(6) yes
C(22) C(21) C(26) 120.0(7) no
C(22) C(23) C(24) 121.1(8) no
C(24) C(25) C(26) 120.1(8) no
P(1) C(27) C(28) 118.1(5) yes
C(28) C(27) C(32) 119.0(7) no
C(28) C(29) C(30) 118.1(8) no
C(30) C(31) C(32) 119.6(8) no
P(2) C(33) C(34) 118.1(5) yes
C(34) C(33) C(38) 118.4(6) no
C(34) C(35) C(36) 122.7(8) no
C(36) C(37) C(38) 120.4(6) no
P(2) C(39) C(40) 117.8(5) yes
C(40) C(39) C(44) 120.4(7) no
C(40) C(41) C(42) 122.1(8) no
C(42) C(43) C(44) 120.7(8) no
P(2) C(45) C(46) 122.6(5) yes
C(46) C(45) C(50) 118.5(7) no
C(46) C(47) C(48) 120.7(7) no
C(48) C(49) C(50) 118.8(7) no
C(1s) O(1s) O(1sa) 53.(3) yes
O(1s) C(1s) C(2s) 169.(3) yes
C(15) C(16) C(17) 119.3(7) no
C(17) C(18) C(19) 119.1(8) no
C(15) C(20) C(19) 121.7(7) no
P(1) C(21) C(26) 118.1(5) yes
C(21) C(22) C(23) 118.8(8) no
C(23) C(24) C(25) 119.4(8) no
C(21) C(26) C(25) 120.5(7) no
P(1) C(27) C(32) 122.9(5) yes
C(27) C(28) C(29) 121.7(7) no
C(29) C(30) C(31) 120.9(9) no
C(27) C(32) C(31) 120.5(7) no
P(2) C(33) C(38) 123.5(6) yes
C(33) C(34) C(35) 119.3(7) no
C(35) C(36) C(37) 118.1(7) no
C(33) C(38) C(37) 121.2(7) no
P(2) C(39) C(44) 121.7(6) yes
C(39) C(40) C(41) 117.9(7) no
C(41) C(42) C(43) 119.5(8) no
C(39) C(44) C(43) 119.3(7) no
P(2) C(45) C(50) 118.9(5) yes
C(45) C(46) C(47) 119.8(7) no
C(47) C(48) C(49) 120.6(8) no
C(45) C(50) C(49) 121.5(7) no
C(1s) O(1s) C(1sa) 108.(3) yes

loop_
_geom_bond_atom_site_label_1
_geom_bond_atom_site_label_2
_geom_bond_distance
_geom_bond_publ_flag
Au(1) S(1) 2.324(2) yes
Au(2) S(2) 2.296(2) yes
S(1) C(2) 1.773(7) yes
P(1) C(15) 1.816(6) yes
P(1) C(27) 1.803(7) yes
P(2) C(39) 1.802(7) yes
O(1) C(1) 1.427(10) yes
O(2) C(8) 1.410(15) yes
C(2) C(3) 1.430(9) yes
C(3) C(4) 1.375(11) yes
C(5) C(6) 1.361(11) yes
C(9) C(10) 1.392(11) yes
C(10) C(11) 1.408(13) yes
C(12) C(13) 1.324(15) yes
C(15) C(16) 1.355(10) no
C(16) C(17) 1.414(11) no
C(18) C(19) 1.342(13) no
C(21) C(22) 1.371(10) no
C(22) C(23) 1.376(12) no
C(24) C(25) 1.341(12) no
Au(1) P(1) 2.283(2) yes
Au(2) P(2) 2.266(2) yes
S(2) C(9) 1.797(8) yes
P(1) C(21) 1.808(7) yes
P(2) C(33) 1.845(6) yes
P(2) C(45) 1.822(7) yes
O(1) C(3) 1.363(10) yes
O(2) C(10) 1.341(10) yes
C(2) C(7) 1.385(11) yes
C(4) C(5) 1.397(14) yes
C(6) C(7) 1.413(12) yes
C(9) C(14) 1.394(12) yes
C(11) C(12) 1.333(14) yes
C(13) C(14) 1.415(15) yes
C(15) C(20) 1.405(10) no
C(17) C(18) 1.375(14) no
C(19) C(20) 1.404(10) no
C(21) C(26) 1.377(11) no
C(23) C(24) 1.398(14) no
C(25) C(26) 1.386(12) no
C(27) C(28) 1.388(10) no
C(28) C(29) 1.364(12) no
C(30) C(31) 1.376(13) no
C(33) C(34) 1.371(11) no
C(34) C(35) 1.397(10) no
C(36) C(37) 1.367(11) no
C(39) C(40) 1.414(10) no
C(40) C(41) 1.355(11) no
C(42) C(43) 1.377(12) no
C(45) C(46) 1.386(10) no
C(46) C(47) 1.382(12) no
C(48) C(49) 1.351(12) no
O(1s) C(1s) 1.23(4) yes
C(27) C(32) 1.384(9) no
C(29) C(30) 1.406(11) no
C(31) C(32) 1.375(13) no
C(33) C(38) 1.408(9) no
C(35) C(36) 1.383(10) no
C(37) C(38) 1.393(10) no
C(39) C(44) 1.385(11) no
C(41) C(42) 1.372(12) no
C(43) C(44) 1.366(12) no
C(45) C(50) 1.414(9) no
C(47) C(48) 1.418(11) no
C(49) C(50) 1.404(12) no
C(1s) C(2s) 1.32(4) yes
